data_2016155
loop_
_publ_author_name
'Kubono, Koji'
'Yokoi, Kunihiko'

_publ_section_title
;
 Monoclinic and orthorhombic polymorphs of
 4,4',6,6'-tetrachloro-2,2'-(piperazine-1,4-diyldimethylene)diphenol
;
_journal_coeditor_code GG3104
_journal_issue 9
_journal_name_full 'Acta Crystallographica Section C'
_journal_page_first o535
_journal_page_last o537
_journal_paper_doi 10.1107/S0108270107035408
_journal_volume 63
_journal_year 2007
_chemical_formula_iupac 'C18 H18 Cl4 N2 O2'
_chemical_formula_moiety 'C18 H18 Cl4 N2 O2 '
_chemical_formula_sum 'C18 H18 Cl4 N2 O2'
_chemical_formula_weight 436.14
_chemical_melting_point 512
_chemical_name_systematic
;
4,4',6,6'-tetrachloro-2,2'-(piperazin-1,4-diyldimethylene)diphenol
;
_space_group_IT_number 60
_symmetry_cell_setting orthorhombic
_symmetry_space_group_name_Hall '-P 2n 2ab'
_symmetry_space_group_name_H-M 'P b c n'
_cell_angle_alpha 90.0000
_cell_angle_beta 90.0000
_cell_angle_gamma 90.0000
_cell_formula_units_Z 4
_cell_length_a 10.360(3)
_cell_length_b 12.1910(17)
_cell_length_c 15.332(5)
_cell_measurement_reflns_used 25
_cell_measurement_temperature 298
_cell_measurement_theta_max 17.5
_cell_measurement_theta_min 15.2
_cell_volume 1936.4(9)
_computing_cell_refinement WinAFC
_computing_data_collection 'WinAFC (Rigaku/MSC, 2006)'
_computing_data_reduction 'CrystalStructure (Rigaku/MSC, 2006)'
_computing_molecular_graphics 'PLATON (Spek, 2003)'
_computing_publication_material CrystalStructure
_computing_structure_refinement 'CRYSTALS (Betteridge <i>et al.</i>,  2003)'
_computing_structure_solution 'SIR92 (Altomare <i>et al.</i>,  1993)'
_diffrn_measured_fraction_theta_full 1.000
_diffrn_measured_fraction_theta_max 1.000
_diffrn_measurement_device_type 'Rigaku AFC7R'
_diffrn_measurement_method \w-2\q
_diffrn_radiation_type 'Mo K\a'
_diffrn_radiation_wavelength 0.71069
_diffrn_reflns_av_R_equivalents 0.024
_diffrn_reflns_limit_h_max 13
_diffrn_reflns_limit_h_min -7
_diffrn_reflns_limit_k_max 15
_diffrn_reflns_limit_k_min -8
_diffrn_reflns_limit_l_max 19
_diffrn_reflns_limit_l_min 0
_diffrn_reflns_number 3228
_diffrn_reflns_theta_full 27.49
_diffrn_reflns_theta_max 27.49
_diffrn_standards_decay_% 0.33
_diffrn_standards_interval_count 150
_diffrn_standards_number 3
_exptl_absorpt_coefficient_mu 0.627
_exptl_absorpt_correction_type none
_exptl_crystal_colour colorless
_exptl_crystal_density_diffrn 1.496
_exptl_crystal_density_method 'not measured'
_exptl_crystal_description block
_exptl_crystal_F_000 896
_exptl_crystal_size_max 0.20
_exptl_crystal_size_mid 0.15
_exptl_crystal_size_min 0.12
_refine_diff_density_max 0.46
_refine_diff_density_min -0.68
_refine_ls_extinction_method none
_refine_ls_goodness_of_fit_ref 1.004
_refine_ls_hydrogen_treatment constr
_refine_ls_number_parameters 127
_refine_ls_number_reflns 1925
_refine_ls_R_factor_gt 0.0366
_refine_ls_shift/su_max 0.0000
_refine_ls_structure_factor_coef Fsqd
_refine_ls_weighting_details 'w = 1/[0.0016Fo^2^ + 1\s(Fo^2^)]/(4Fo^2^)'
_refine_ls_weighting_scheme calc
_refine_ls_wR_factor_ref 0.1060
_reflns_number_gt 1922
_reflns_number_total 2222
_reflns_threshold_expression F^2^>2.0\s(F^2^)
_cod_data_source_file gg3104.cif
_cod_data_source_block II
_cod_original_formula_sum 'C18 H18 Cl4 N2 O2 '
_cod_database_code 2016155
_cod_database_fobs_code 2016155

loop_
_symmetry_equiv_pos_site_id
_symmetry_equiv_pos_as_xyz
1 +X,+Y,+Z
2 1/2-X,1/2+Y,+Z
3 +X,-Y,1/2+Z
4 1/2-X,1/2-Y,1/2+Z
5 -X,-Y,-Z
6 1/2+X,1/2-Y,-Z
7 -X,+Y,1/2-Z
8 1/2+X,1/2+Y,1/2-Z

loop_
_atom_site_type_symbol
_atom_site_label
_atom_site_fract_x
_atom_site_fract_y
_atom_site_fract_z
_atom_site_U_iso_or_equiv
_atom_site_adp_type
_atom_site_calc_flag
_atom_site_refinement_flags
_atom_site_occupancy
Cl Cl1 0.67952(7) 0.32132(7) 0.74258(5) 0.0668(2) Uani d . 1.00
Cl Cl2 1.03086(9) 0.60741(6) 0.61907(6) 0.0763(3) Uani d . 1.00
O O1 0.85718(16) 0.15637(15) 0.67709(13) 0.0581(6) Uani d . 1.00
N N1 1.02653(18) 0.08975(15) 0.55792(14) 0.0392(6) Uani d . 1.00
C C1 0.8963(2) 0.2602(2) 0.65875(17) 0.0398(8) Uani d . 1.00
C C2 0.8225(2) 0.3481(2) 0.68730(16) 0.0427(8) Uani d . 1.00
C C3 0.8617(2) 0.4545(2) 0.67455(18) 0.0462(8) Uani d . 1.00
C C4 0.9758(2) 0.4732(2) 0.63139(17) 0.0454(8) Uani d . 1.00
C C5 1.0483(2) 0.3877(2) 0.59957(18) 0.0439(8) Uani d . 1.00
C C6 1.0107(2) 0.2803(2) 0.61378(17) 0.0381(7) Uani d . 1.00
C C7 1.0980(2) 0.1875(2) 0.58674(19) 0.0490(8) Uani d . 1.00
C C8 0.9626(2) 0.10652(19) 0.47390(18) 0.0457(8) Uani d . 1.00
C C9 0.8880(2) 0.00578(18) 0.44803(17) 0.0459(8) Uani d . 1.00
H H1 0.9009 0.1135 0.6455 0.070 Uiso d R 1.00
H H2 0.8110 0.5139 0.6954 0.055 Uiso c R 1.00
H H3 1.1243 0.4029 0.5671 0.053 Uiso c R 1.00
H H4 1.1494 0.1674 0.6355 0.059 Uiso c R 1.00
H H5 1.1522 0.2116 0.5406 0.059 Uiso c R 1.00
H H6 0.9074 0.1685 0.4779 0.055 Uiso c R 1.00
H H7 1.0261 0.1192 0.4304 0.055 Uiso c R 1.00
H H8 0.8251 -0.0073 0.4919 0.055 Uiso c R 1.00
H H9 0.8462 0.0161 0.3935 0.055 Uiso c R 1.00

loop_
_atom_site_aniso_label
_atom_site_aniso_U_11
_atom_site_aniso_U_22
_atom_site_aniso_U_33
_atom_site_aniso_U_12
_atom_site_aniso_U_13
_atom_site_aniso_U_23
Cl1 0.0493(4) 0.0797(6) 0.0714(6) 0.0010(4) 0.0136(4) -0.0130(4)
Cl2 0.1141(7) 0.0357(4) 0.0791(6) -0.0149(4) -0.0003(5) -0.0027(3)
O1 0.0633(12) 0.0386(11) 0.0725(13) -0.0067(9) 0.0244(10) -0.0064(10)
N1 0.0405(12) 0.0308(12) 0.0461(14) 0.0032(9) -0.0051(10) -0.0069(10)
C1 0.0423(16) 0.0341(15) 0.0429(16) -0.0047(13) 0.0005(13) -0.0043(12)
C2 0.0388(15) 0.0507(17) 0.0384(16) 0.0030(14) 0.0026(13) -0.0038(14)
C3 0.0551(18) 0.0381(16) 0.0454(16) 0.0122(15) -0.0098(14) -0.0080(13)
C4 0.0603(19) 0.0315(15) 0.0444(18) -0.0012(13) -0.0057(14) -0.0027(13)
C5 0.0461(16) 0.0408(15) 0.0449(17) -0.0103(13) 0.0024(13) -0.0046(13)
C6 0.0410(15) 0.0311(13) 0.0424(16) -0.0023(12) -0.0006(13) -0.0082(11)
C7 0.0446(16) 0.0413(17) 0.0612(19) -0.0044(14) 0.0034(14) -0.0109(14)
C8 0.0482(16) 0.0367(15) 0.0522(18) 0.0078(13) -0.0006(14) 0.0003(13)
C9 0.0482(15) 0.0395(16) 0.0500(18) 0.0128(14) -0.0095(15) -0.0041(13)

loop_
_atom_type_symbol
_atom_type_description
_atom_type_scat_dispersion_real
_atom_type_scat_dispersion_imag
_atom_type_scat_source
C C 0.003 0.002
;
International Tables for Crystallography
(1992, Vol. C, Tables 4.2.6.8 and 6.1.1.4)
;
H H 0.000 0.000
;
International Tables for Crystallography
(1992, Vol. C, Table 6.1.1.4)
;
Cl Cl 0.148 0.159
;
International Tables for Crystallography
(1992, Vol. C, Tables 4.2.6.8 and 6.1.1.4)
;
N N 0.006 0.003
;
International Tables for Crystallography
(1992, Vol. C, Tables 4.2.6.8 and 6.1.1.4)
;
O O 0.011 0.006
;
International Tables for Crystallography
(1992, Vol. C, Tables 4.2.6.8 and 6.1.1.4)
;

loop_
_geom_angle_atom_site_label_1
_geom_angle_atom_site_label_2
_geom_angle_atom_site_label_3
_geom_angle_site_symmetry_1
_geom_angle_site_symmetry_3
_geom_angle
_geom_angle_publ_flag
C7 N1 C8 . . 112.29(18) no
C7 N1 C9 . 5_756 110.98(18) no
C8 N1 C9 . 5_756 109.25(19) no
O1 C1 C2 . . 119.4(2) no
O1 C1 C6 . . 121.4(2) no
C2 C1 C6 . . 119.3(2) no
Cl1 C2 C1 . . 118.6(2) no
Cl1 C2 C3 . . 119.9(2) no
C1 C2 C3 . . 121.5(2) no
C2 C3 C4 . . 118.7(2) no
Cl2 C4 C3 . . 119.4(2) no
Cl2 C4 C5 . . 119.6(2) no
C3 C4 C5 . . 121.0(2) no
C4 C5 C6 . . 120.5(2) no
C1 C6 C5 . . 119.0(2) no
C1 C6 C7 . . 121.0(2) no
C5 C6 C7 . . 119.9(2) no
N1 C7 C6 . . 112.90(19) no
N1 C8 C9 . . 110.53(19) no
N1 C9 C8 5_756 . 110.76(19) no
C1 O1 H1 . . 107.3 no
C2 C3 H2 . . 121.0 no
C4 C3 H2 . . 121.0 no
C4 C5 H3 . . 119.0 no
C6 C5 H3 . . 120.0 no
N1 C7 H4 . . 108.0 no
N1 C7 H5 . . 109.0 no
C6 C7 H4 . . 108.0 no
C6 C7 H5 . . 109.0 no
H4 C7 H5 . . 110.0 no
N1 C8 H6 . . 109.0 no
N1 C8 H7 . . 109.0 no
C9 C8 H6 . . 111.0 no
C9 C8 H7 . . 108.0 no
H6 C8 H7 . . 109.0 no
N1 C9 H8 5_756 . 108.9 no
N1 C9 H9 5_756 . 109.0 no
C8 C9 H8 . . 107.7 no
C8 C9 H9 . . 111.0 no
H8 C9 H9 . . 109.5 no

loop_
_geom_bond_atom_site_label_1
_geom_bond_atom_site_label_2
_geom_bond_site_symmetry_2
_geom_bond_distance
_geom_bond_publ_flag
Cl1 C2 . 1.737(2) no
Cl2 C4 . 1.743(2) no
O1 C1 . 1.358(3) no
N1 C7 . 1.470(3) no
N1 C8 . 1.463(3) no
N1 C9 5_756 1.466(2) no
C1 C2 . 1.387(3) no
C1 C6 . 1.393(3) no
C2 C3 . 1.373(3) no
C3 C4 . 1.374(4) no
C4 C5 . 1.375(3) no
C5 C6 . 1.383(3) no
C6 C7 . 1.507(3) no
C8 C9 . 1.504(3) no
O1 H1 . 0.844 no
C3 H2 . 0.950 no
C5 H3 . 0.950 no
C7 H4 . 0.950 no
C7 H5 . 0.950 no
C8 H6 . 0.950 no
C8 H7 . 0.950 no
C9 H8 . 0.950 no
C9 H9 . 0.950 no

loop_
_geom_contact_atom_site_label_1
_geom_contact_atom_site_label_2
_geom_contact_distance
_geom_contact_site_symmetry_2
_geom_contact_publ_flag
Cl2 C5 3.451(2) 5_766 ?
O1 C3 3.347(3) 2_645 ?
C1 C1 3.528(3) 7_756 no
C2 C5 3.564(3) 7_756 no
C3 O1 3.347(3) 2_655 ?
C3 C4 3.427(3) 7_756 no
C4 C3 3.427(3) 7_756 no
C5 Cl2 3.451(2) 5_766 ?
C5 C2 3.564(3) 7_756 no
Cl1 H4 3.190 7_756 ?
Cl1 H7 3.180 6_456 ?
Cl1 H9 3.058 4_655 ?
Cl2 H2 3.470 7_756 ?
Cl2 H3 3.280 5_766 ?
Cl2 H4 3.400 2_755 ?
Cl2 H6 3.180 5_766 ?
Cl2 H7 3.470 5_766 ?
O1 H2 2.480 2_645 ?
O1 H4 2.880 7_756 ?
C1 H4 3.380 7_756 ?
C2 H4 3.510 7_756 ?
C2 H7 3.580 6_456 ?
C3 H1 3.370 2_655 ?
C3 H8 3.435 2_655 ?
C4 H2 3.490 7_756 ?
C4 H3 3.550 5_766 ?
C5 H8 3.510 6_556 ?
C5 H9 3.304 6_556 ?
C8 H3 3.560 6_456 ?
C9 H3 2.960 6_456 ?

loop_
_geom_hbond_atom_site_label_D
_geom_hbond_atom_site_label_H
_geom_hbond_atom_site_label_A
_geom_hbond_site_symmetry_A
_geom_hbond_distance_DH
_geom_hbond_distance_HA
_geom_hbond_distance_DA
_geom_hbond_angle_DHA
_geom_hbond_publ_flag
O1 H1 N1 . 0.844 1.892 2.660(2) 151 yes
C3 H2 O1 2_655 0.950 2.480 3.347(3) 152 yes

loop_
_geom_torsion_atom_site_label_1
_geom_torsion_atom_site_label_2
_geom_torsion_atom_site_label_3
_geom_torsion_atom_site_label_4
_geom_torsion_site_symmetry_1
_geom_torsion_site_symmetry_3
_geom_torsion_site_symmetry_4
_geom_torsion
_geom_torsion_publ_flag
C2 C1 C6 C7 . . . 176.0(2) yes
C1 C6 C7 N1 . . . 38.0(3) yes
C5 C6 C7 N1 . . . -146.7(2) yes
C4 C5 C6 C1 . . . 1.8(3) yes
C7 N1 C8 C9 . . . -178.54(19) ?
C8 N1 C7 C6 . . . 70.7(2) ?
C7 N1 C9 C8 . 5_756 5_756 177.6(2) ?
C9 N1 C7 C6 5_756 . . -166.7(2) ?
C8 N1 C9 C8 . 5_756 5_756 -58.0(2) ?
C9 N1 C8 C9 5_756 . . 57.9(2) ?
O1 C1 C2 Cl1 . . . -2.1(3) ?
O1 C1 C2 C3 . . . 176.4(2) ?
O1 C1 C6 C5 . . . -177.7(2) ?
C2 C1 C6 C5 . . . 0.6(3) ?
C6 C1 C2 Cl1 . . . 179.55(19) ?
C6 C1 C2 C3 . . . -2.0(3) ?
Cl1 C2 C3 C4 . . . 179.4(2) ?
C1 C2 C3 C4 . . . 0.9(3) ?
C2 C3 C4 Cl2 . . . -177.0(2) ?
C2 C3 C4 C5 . . . 1.5(4) ?
Cl2 C4 C5 C6 . . . 175.6(2) ?
C3 C4 C5 C6 . . . -2.9(4) ?
C4 C5 C6 C7 . . . -173.7(2) ?
O1 C1 C6 C7 . . . -2.3(3) ?
N1 C8 C9 N1 . . 5_756 -58.8(2) ?
